data_4324271
loop_
_publ_author_name
'Etienne Baranoff'
'Simona Fantacci'
'Filippo De Angelis'
'Xianxi Zhang'
'Rosario Scopelliti'
'Michael Gr\"atzel'
'Md. Khaja Nazeeruddin'

_publ_section_title
;
 Cyclometalated Iridium(III) Complexes Based on Phenyl-Imidazole Ligand
;
_journal_name_full 'Inorganic Chemistry'
_journal_page_first 451
_journal_page_last 462
_journal_paper_doi 10.1021/ic901834v
_journal_volume 50
_journal_year 2011
_chemical_formula_moiety 'C42 H39 Ir N6 O2, 2(C H2 Cl2)'
_chemical_formula_sum 'C44 H43 Cl4 Ir N6 O2'
_chemical_formula_weight 1021.84
_chemical_name_systematic
; 
 ? 
;
_space_group_IT_number 2
_symmetry_cell_setting triclinic
_symmetry_space_group_name_Hall '-P 1'
_symmetry_space_group_name_H-M 'P -1'
_atom_sites_solution_hydrogens geom
_atom_sites_solution_primary direct
_atom_sites_solution_secondary difmap
_audit_creation_method SHELXL-97
_cell_angle_alpha 76.990(8)
_cell_angle_beta 84.823(9)
_cell_angle_gamma 67.972(9)
_cell_formula_units_Z 2
_cell_length_a 10.0882(16)
_cell_length_b 11.9006(6)
_cell_length_c 19.0655(17)
_cell_measurement_reflns_used 184
_cell_measurement_temperature 100(2)
_cell_measurement_theta_max 22
_cell_measurement_theta_min 3
_cell_volume 2067.3(4)
_computing_cell_refinement 'Dirax/lsq (Duisenberg & Schreurs, 1989-2000)'
_computing_data_collection 'Collect (Bruker AXS BV, 1997-2004)'
_computing_data_reduction 'EvalCCD (Duisenberg & Schreurs, 1990-2000)'
_computing_molecular_graphics 'Bruker SHELXTL'
_computing_publication_material 'Bruker SHELXTL'
_computing_structure_refinement 'SHELXL-97 (Sheldrick, 1997)'
_computing_structure_solution 'SHELXS-97 (Sheldrick, 1990)'
_diffrn_ambient_temperature 100(2)
_diffrn_measured_fraction_theta_full 0.993
_diffrn_measured_fraction_theta_max 0.993
_diffrn_measurement_device_type 'Bruker APEX II CCD'
_diffrn_measurement_method 'phi and omega scans'
_diffrn_radiation_monochromator graphite
_diffrn_radiation_source 'fine-focus sealed tube'
_diffrn_radiation_type MoK\a
_diffrn_radiation_wavelength 0.71073
_diffrn_reflns_av_R_equivalents 0.0406
_diffrn_reflns_av_sigmaI/netI 0.0331
_diffrn_reflns_limit_h_max 13
_diffrn_reflns_limit_h_min -13
_diffrn_reflns_limit_k_max 14
_diffrn_reflns_limit_k_min -15
_diffrn_reflns_limit_l_max 24
_diffrn_reflns_limit_l_min -24
_diffrn_reflns_number 38788
_diffrn_reflns_theta_full 27.50
_diffrn_reflns_theta_max 27.50
_diffrn_reflns_theta_min 3.10
_exptl_absorpt_coefficient_mu 3.534
_exptl_absorpt_correction_T_max 0.7456
_exptl_absorpt_correction_T_min 0.5981
_exptl_absorpt_correction_type multi-scan
_exptl_absorpt_process_details 'SADABS 2008, Bruker AXS, 2008'
_exptl_crystal_colour yellow
_exptl_crystal_density_diffrn 1.642
_exptl_crystal_description prismatic
_exptl_crystal_F_000 1020
_exptl_crystal_size_max 0.36
_exptl_crystal_size_mid 0.29
_exptl_crystal_size_min 0.29
_refine_diff_density_max 1.553
_refine_diff_density_min -0.938
_refine_diff_density_rms 0.103
_refine_ls_extinction_method none
_refine_ls_goodness_of_fit_ref 1.135
_refine_ls_hydrogen_treatment constr
_refine_ls_matrix_type full
_refine_ls_number_parameters 514
_refine_ls_number_reflns 9426
_refine_ls_number_restraints 0
_refine_ls_restrained_S_all 1.135
_refine_ls_R_factor_all 0.0308
_refine_ls_R_factor_gt 0.0246
_refine_ls_shift/su_max 0.001
_refine_ls_shift/su_mean 0.000
_refine_ls_structure_factor_coef Fsqd
_refine_ls_weighting_details 'calc w=1/[\s^2^(Fo^2^)+(0.0262P)^2^+1.7053P] where P=(Fo^2^+2Fc^2^)/3'
_refine_ls_weighting_scheme calc
_refine_ls_wR_factor_gt 0.0579
_refine_ls_wR_factor_ref 0.0618
_reflns_number_gt 8631
_reflns_number_total 9426
_reflns_threshold_expression >2sigma(I)
_cod_data_source_file ic901834v_si_002.cif
_cod_data_source_block eb10
_cod_database_code 4324271

loop_
_symmetry_equiv_pos_as_xyz
'x, y, z'
'-x, -y, -z'

loop_
_atom_site_label
_atom_site_type_symbol
_atom_site_fract_x
_atom_site_fract_y
_atom_site_fract_z
_atom_site_U_iso_or_equiv
_atom_site_adp_type
_atom_site_occupancy
_atom_site_symmetry_multiplicity
_atom_site_calc_flag
_atom_site_refinement_flags
Ir1 Ir 0.130630(11) 0.389416(10) 0.236068(5) 0.01387(4) Uani 1 1 d .
O1 O 0.0012(2) 0.55182(18) 0.15905(10) 0.0183(4) Uani 1 1 d .
O2 O 0.0075(2) 0.7286(2) 0.08865(11) 0.0222(4) Uani 1 1 d .
N1 N 0.2841(2) 0.4648(2) 0.18191(12) 0.0158(5) Uani 1 1 d .
N2 N 0.5464(3) 0.6221(3) 0.04373(15) 0.0265(6) Uani 1 1 d .
N3 N 0.0499(3) 0.5013(2) 0.30996(13) 0.0172(5) Uani 1 1 d .
N4 N -0.1199(3) 0.5770(2) 0.38666(13) 0.0189(5) Uani 1 1 d .
N5 N 0.2000(3) 0.2591(2) 0.17319(12) 0.0165(5) Uani 1 1 d .
N6 N 0.3342(3) 0.0715(2) 0.15788(12) 0.0173(5) Uani 1 1 d .
C1 C 0.4285(3) 0.4138(3) 0.18653(16) 0.0191(6) Uani 1 1 d .
H1 H 0.4699 0.3405 0.2219 0.023 Uiso 1 1 calc R
C2 C 0.5185(3) 0.4624(3) 0.14278(16) 0.0217(6) Uani 1 1 d .
H2 H 0.6191 0.4224 0.1485 0.026 Uiso 1 1 calc R
C3 C 0.4620(3) 0.5717(3) 0.08931(15) 0.0193(6) Uani 1 1 d .
C4 C 0.3105(3) 0.6268(3) 0.08651(15) 0.0177(6) Uani 1 1 d .
H4 H 0.2655 0.7024 0.0534 0.021 Uiso 1 1 calc R
C5 C 0.2284(3) 0.5703(3) 0.13205(14) 0.0156(5) Uani 1 1 d .
C6 C 0.0656(3) 0.6233(3) 0.12579(14) 0.0169(6) Uani 1 1 d .
C7 C 0.7018(3) 0.5587(3) 0.04324(19) 0.0327(8) Uani 1 1 d .
H7A H 0.7411 0.5580 0.0886 0.049 Uiso 1 1 calc R
H7B H 0.7431 0.6024 0.0029 0.049 Uiso 1 1 calc R
H7C H 0.7252 0.4734 0.0379 0.049 Uiso 1 1 calc R
C8 C 0.4855(4) 0.7372(3) -0.00869(19) 0.0328(8) Uani 1 1 d .
H8A H 0.4348 0.7236 -0.0456 0.049 Uiso 1 1 calc R
H8B H 0.5622 0.7648 -0.0314 0.049 Uiso 1 1 calc R
H8C H 0.4183 0.8007 0.0156 0.049 Uiso 1 1 calc R
C9 C 0.0838(3) 0.5863(3) 0.33705(16) 0.0192(6) Uani 1 1 d .
C10 C -0.0214(3) 0.6346(3) 0.38445(16) 0.0211(6) Uani 1 1 d .
C11 C -0.0734(3) 0.4973(3) 0.34061(14) 0.0162(5) Uani 1 1 d .
C12 C -0.1294(3) 0.4098(3) 0.32400(15) 0.0170(6) Uani 1 1 d .
C13 C -0.2554(3) 0.3925(3) 0.35147(16) 0.0213(6) Uani 1 1 d .
H13 H -0.3146 0.4418 0.3834 0.026 Uiso 1 1 calc R
C14 C -0.2940(3) 0.3031(3) 0.33200(16) 0.0244(6) Uani 1 1 d .
H14 H -0.3789 0.2903 0.3507 0.029 Uiso 1 1 calc R
C15 C -0.2059(3) 0.2323(3) 0.28455(16) 0.0225(6) Uani 1 1 d .
H15 H -0.2313 0.1709 0.2711 0.027 Uiso 1 1 calc R
C16 C -0.0810(3) 0.2508(3) 0.25675(15) 0.0196(6) Uani 1 1 d .
H16 H -0.0234 0.2016 0.2245 0.023 Uiso 1 1 calc R
C17 C -0.0380(3) 0.3395(3) 0.27494(14) 0.0169(5) Uani 1 1 d .
C18 C 0.2154(3) 0.6151(3) 0.31378(17) 0.0250(7) Uani 1 1 d .
H18A H 0.2031 0.6642 0.2644 0.038 Uiso 1 1 calc R
H18B H 0.2980 0.5376 0.3156 0.038 Uiso 1 1 calc R
H18C H 0.2311 0.6623 0.3461 0.038 Uiso 1 1 calc R
C19 C -0.0431(4) 0.7284(3) 0.42939(19) 0.0313(7) Uani 1 1 d .
H19A H 0.0420 0.7504 0.4260 0.047 Uiso 1 1 calc R
H19B H -0.0590 0.6935 0.4797 0.047 Uiso 1 1 calc R
H19C H -0.1264 0.8027 0.4119 0.047 Uiso 1 1 calc R
C20 C -0.2592(3) 0.6143(3) 0.42043(15) 0.0185(6) Uani 1 1 d .
C21 C -0.3718(3) 0.7090(3) 0.38172(16) 0.0239(6) Uani 1 1 d .
H21 H -0.3558 0.7499 0.3347 0.029 Uiso 1 1 calc R
C22 C -0.5080(4) 0.7438(3) 0.41192(18) 0.0285(7) Uani 1 1 d .
H22 H -0.5853 0.8088 0.3856 0.034 Uiso 1 1 calc R
C23 C -0.5314(4) 0.6839(3) 0.48040(18) 0.0276(7) Uani 1 1 d .
H23 H -0.6249 0.7068 0.5007 0.033 Uiso 1 1 calc R
C24 C -0.4176(4) 0.5903(3) 0.51933(17) 0.0276(7) Uani 1 1 d .
H24 H -0.4335 0.5501 0.5665 0.033 Uiso 1 1 calc R
C25 C -0.2806(3) 0.5550(3) 0.48982(16) 0.0238(6) Uani 1 1 d .
H25 H -0.2028 0.4915 0.5166 0.029 Uiso 1 1 calc R
C26 C 0.1566(3) 0.2441(3) 0.11007(15) 0.0184(6) Uani 1 1 d .
C27 C 0.2388(3) 0.1282(3) 0.09934(15) 0.0196(6) Uani 1 1 d .
C28 C 0.3058(3) 0.1541(3) 0.20139(14) 0.0155(5) Uani 1 1 d .
C29 C 0.3588(3) 0.1446(3) 0.27233(14) 0.0158(5) Uani 1 1 d .
C30 C 0.4745(3) 0.0473(3) 0.30875(16) 0.0208(6) Uani 1 1 d .
H30 H 0.5290 -0.0205 0.2870 0.025 Uiso 1 1 calc R
C31 C 0.5095(3) 0.0504(3) 0.37713(16) 0.0243(6) Uani 1 1 d .
H31 H 0.5876 -0.0154 0.4025 0.029 Uiso 1 1 calc R
C32 C 0.4287(3) 0.1511(3) 0.40804(16) 0.0232(6) Uani 1 1 d .
H32 H 0.4515 0.1527 0.4550 0.028 Uiso 1 1 calc R
C33 C 0.3153(3) 0.2492(3) 0.37130(15) 0.0200(6) Uani 1 1 d .
H33 H 0.2633 0.3172 0.3934 0.024 Uiso 1 1 calc R
C34 C 0.2758(3) 0.2500(3) 0.30179(14) 0.0163(5) Uani 1 1 d .
C35 C 0.0314(3) 0.3406(3) 0.06885(16) 0.0227(6) Uani 1 1 d .
H35A H 0.0249 0.3184 0.0231 0.034 Uiso 1 1 calc R
H35B H 0.0430 0.4208 0.0593 0.034 Uiso 1 1 calc R
H35C H -0.0562 0.3461 0.0970 0.034 Uiso 1 1 calc R
C36 C 0.2428(4) 0.0653(3) 0.03914(16) 0.0272(7) Uani 1 1 d .
H36A H 0.1672 0.1193 0.0046 0.041 Uiso 1 1 calc R
H36B H 0.2278 -0.0126 0.0585 0.041 Uiso 1 1 calc R
H36C H 0.3360 0.0480 0.0148 0.041 Uiso 1 1 calc R
C37 C 0.4359(3) -0.0542(3) 0.16911(14) 0.0173(6) Uani 1 1 d .
C38 C 0.3929(3) -0.1496(3) 0.20540(16) 0.0216(6) Uani 1 1 d .
H38 H 0.2974 -0.1326 0.2225 0.026 Uiso 1 1 calc R
C39 C 0.4918(3) -0.2712(3) 0.21646(17) 0.0251(7) Uani 1 1 d .
H39 H 0.4634 -0.3375 0.2409 0.030 Uiso 1 1 calc R
C40 C 0.6313(3) -0.2953(3) 0.19176(16) 0.0249(7) Uani 1 1 d .
H40 H 0.6986 -0.3781 0.2000 0.030 Uiso 1 1 calc R
C41 C 0.6733(3) -0.1992(3) 0.15505(16) 0.0242(6) Uani 1 1 d .
H41 H 0.7685 -0.2162 0.1375 0.029 Uiso 1 1 calc R
C42 C 0.5750(3) -0.0774(3) 0.14397(16) 0.0224(6) Uani 1 1 d .
H42 H 0.6033 -0.0110 0.1194 0.027 Uiso 1 1 calc R
Cl1 Cl -0.12013(10) 1.04377(9) 0.64393(5) 0.0375(2) Uani 1 1 d .
Cl2 Cl -0.18858(10) 1.01673(10) 0.50375(5) 0.0395(2) Uani 1 1 d .
C43 C -0.1124(4) 0.9392(3) 0.58988(18) 0.0346(8) Uani 1 1 d .
H43A H -0.1642 0.8850 0.6145 0.042 Uiso 1 1 calc R
H43B H -0.0114 0.8860 0.5839 0.042 Uiso 1 1 calc R
Cl3 Cl 0.15655(13) 0.90287(10) -0.10395(7) 0.0575(3) Uani 1 1 d .
Cl4 Cl 0.09082(15) 1.09691(11) -0.23498(6) 0.0592(3) Uani 1 1 d .
C44 C 0.0254(5) 1.0367(4) -0.1527(2) 0.0465(10) Uani 1 1 d .
H44A H -0.0568 1.0158 -0.1619 0.056 Uiso 1 1 calc R
H44B H -0.0094 1.1009 -0.1232 0.056 Uiso 1 1 calc R

loop_
_atom_site_aniso_label
_atom_site_aniso_U_11
_atom_site_aniso_U_22
_atom_site_aniso_U_33
_atom_site_aniso_U_23
_atom_site_aniso_U_13
_atom_site_aniso_U_12
Ir1 0.01210(6) 0.01371(6) 0.01462(6) -0.00473(4) 0.00152(4) -0.00273(4)
O1 0.0129(10) 0.0185(10) 0.0208(10) -0.0053(8) 0.0008(8) -0.0022(8)
O2 0.0161(10) 0.0223(11) 0.0206(10) -0.0004(9) -0.0016(8) -0.0006(9)
N1 0.0127(11) 0.0166(12) 0.0167(11) -0.0049(9) 0.0016(9) -0.0033(9)
N2 0.0161(13) 0.0258(14) 0.0307(14) -0.0010(11) 0.0047(11) -0.0039(11)
N3 0.0164(12) 0.0151(12) 0.0190(11) -0.0048(9) 0.0004(9) -0.0038(10)
N4 0.0173(12) 0.0207(13) 0.0200(12) -0.0097(10) 0.0039(10) -0.0064(10)
N5 0.0154(12) 0.0163(12) 0.0165(11) -0.0059(9) 0.0027(9) -0.0036(10)
N6 0.0160(12) 0.0174(12) 0.0155(11) -0.0049(9) 0.0003(9) -0.0019(10)
C1 0.0159(14) 0.0145(14) 0.0221(14) -0.0021(11) -0.0024(11) -0.0006(11)
C2 0.0128(14) 0.0218(15) 0.0271(15) -0.0047(12) -0.0009(12) -0.0025(12)
C3 0.0189(14) 0.0185(14) 0.0197(13) -0.0052(11) 0.0029(11) -0.0059(12)
C4 0.0172(14) 0.0162(14) 0.0162(13) -0.0025(11) 0.0001(11) -0.0027(11)
C5 0.0152(13) 0.0148(13) 0.0151(12) -0.0064(10) 0.0009(10) -0.0020(11)
C6 0.0133(13) 0.0196(14) 0.0161(13) -0.0073(11) 0.0011(10) -0.0023(11)
C7 0.0187(16) 0.0364(19) 0.0360(18) -0.0013(15) 0.0106(14) -0.0080(14)
C8 0.0245(17) 0.0294(18) 0.0356(18) 0.0038(15) 0.0081(14) -0.0077(14)
C9 0.0190(14) 0.0167(14) 0.0229(14) -0.0066(11) 0.0000(11) -0.0061(12)
C10 0.0214(15) 0.0192(15) 0.0232(14) -0.0075(12) 0.0001(12) -0.0063(12)
C11 0.0166(14) 0.0161(14) 0.0153(12) -0.0052(11) 0.0004(10) -0.0042(11)
C12 0.0169(14) 0.0167(14) 0.0168(13) -0.0049(11) 0.0004(11) -0.0047(11)
C13 0.0209(15) 0.0236(15) 0.0204(14) -0.0092(12) 0.0046(12) -0.0075(12)
C14 0.0220(16) 0.0312(17) 0.0233(15) -0.0078(13) 0.0053(12) -0.0133(14)
C15 0.0232(16) 0.0241(16) 0.0236(14) -0.0076(12) -0.0004(12) -0.0108(13)
C16 0.0203(15) 0.0184(14) 0.0198(13) -0.0072(11) 0.0010(11) -0.0052(12)
C17 0.0170(14) 0.0160(14) 0.0163(13) -0.0033(11) 0.0009(11) -0.0046(11)
C18 0.0237(16) 0.0243(16) 0.0309(16) -0.0103(13) 0.0029(13) -0.0111(13)
C19 0.0318(18) 0.0308(18) 0.0367(18) -0.0209(15) 0.0058(15) -0.0109(15)
C20 0.0178(14) 0.0194(14) 0.0196(13) -0.0111(11) 0.0048(11) -0.0055(12)
C21 0.0263(16) 0.0214(15) 0.0220(14) -0.0057(12) 0.0020(12) -0.0063(13)
C22 0.0224(16) 0.0256(17) 0.0345(17) -0.0087(14) 0.0011(13) -0.0043(13)
C23 0.0242(16) 0.0309(18) 0.0325(17) -0.0172(14) 0.0103(13) -0.0118(14)
C24 0.0332(18) 0.0345(18) 0.0195(14) -0.0106(13) 0.0070(13) -0.0160(15)
C25 0.0241(16) 0.0260(16) 0.0190(14) -0.0068(12) -0.0007(12) -0.0053(13)
C26 0.0176(14) 0.0194(14) 0.0153(13) -0.0050(11) 0.0013(11) -0.0032(12)
C27 0.0189(14) 0.0228(15) 0.0142(13) -0.0047(11) -0.0010(11) -0.0038(12)
C28 0.0126(13) 0.0154(13) 0.0160(12) -0.0038(10) 0.0013(10) -0.0024(11)
C29 0.0157(13) 0.0168(13) 0.0153(12) -0.0034(10) -0.0004(10) -0.0065(11)
C30 0.0193(15) 0.0159(14) 0.0239(14) -0.0041(12) -0.0022(12) -0.0022(12)
C31 0.0242(16) 0.0206(15) 0.0249(15) -0.0021(12) -0.0088(13) -0.0043(13)
C32 0.0310(17) 0.0237(16) 0.0187(14) -0.0045(12) -0.0059(12) -0.0129(14)
C33 0.0245(15) 0.0176(14) 0.0202(14) -0.0066(11) -0.0005(12) -0.0089(12)
C34 0.0160(13) 0.0174(14) 0.0155(12) -0.0024(11) 0.0006(10) -0.0069(11)
C35 0.0203(15) 0.0217(15) 0.0219(14) -0.0059(12) -0.0013(12) -0.0021(12)
C36 0.0314(18) 0.0259(17) 0.0182(14) -0.0100(13) -0.0033(13) 0.0001(14)
C37 0.0176(14) 0.0174(14) 0.0141(12) -0.0058(11) -0.0001(11) -0.0018(11)
C38 0.0175(14) 0.0230(15) 0.0230(14) -0.0058(12) 0.0011(12) -0.0059(12)
C39 0.0275(17) 0.0184(15) 0.0296(16) -0.0051(13) -0.0006(13) -0.0084(13)
C40 0.0269(17) 0.0184(15) 0.0232(15) -0.0088(12) -0.0046(13) 0.0022(13)
C41 0.0152(14) 0.0294(17) 0.0235(15) -0.0103(13) 0.0045(12) -0.0012(13)
C42 0.0193(15) 0.0200(15) 0.0240(15) -0.0038(12) 0.0049(12) -0.0045(12)
Cl1 0.0356(5) 0.0341(5) 0.0434(5) -0.0139(4) -0.0068(4) -0.0086(4)
Cl2 0.0321(5) 0.0503(6) 0.0354(4) -0.0150(4) 0.0041(4) -0.0118(4)
C43 0.043(2) 0.035(2) 0.0321(18) -0.0089(15) 0.0084(16) -0.0222(17)
Cl3 0.0620(7) 0.0414(6) 0.0669(7) 0.0040(5) -0.0285(6) -0.0189(5)
Cl4 0.0842(9) 0.0520(7) 0.0451(6) -0.0073(5) -0.0233(6) -0.0254(6)
C44 0.042(2) 0.030(2) 0.067(3) -0.012(2) -0.010(2) -0.0096(18)

loop_
_atom_type_symbol
_atom_type_description
_atom_type_scat_dispersion_real
_atom_type_scat_dispersion_imag
_atom_type_scat_source
C C 0.0033 0.0016 'International Tables Vol C Tables 4.2.6.8 and 6.1.1.4'
H H 0.0000 0.0000 'International Tables Vol C Tables 4.2.6.8 and 6.1.1.4'
N N 0.0061 0.0033 'International Tables Vol C Tables 4.2.6.8 and 6.1.1.4'
O O 0.0106 0.0060 'International Tables Vol C Tables 4.2.6.8 and 6.1.1.4'
Cl Cl 0.1484 0.1585 'International Tables Vol C Tables 4.2.6.8 and 6.1.1.4'
Ir Ir -1.4442 7.9887 'International Tables Vol C Tables 4.2.6.8 and 6.1.1.4'

loop_
_geom_angle_atom_site_label_1
_geom_angle_atom_site_label_2
_geom_angle_atom_site_label_3
_geom_angle
C34 Ir1 C17 95.38(11)
C34 Ir1 N5 79.65(10)
C17 Ir1 N5 92.62(10)
C34 Ir1 N3 96.31(10)
C17 Ir1 N3 79.93(10)
N5 Ir1 N3 171.23(9)
C34 Ir1 N1 94.10(10)
C17 Ir1 N1 170.46(10)
N5 Ir1 N1 88.03(9)
N3 Ir1 N1 100.08(9)
C34 Ir1 O1 170.69(9)
C17 Ir1 O1 93.88(9)
N5 Ir1 O1 100.87(8)
N3 Ir1 O1 84.38(8)
N1 Ir1 O1 76.66(8)
C6 O1 Ir1 115.63(17)
C5 N1 C1 116.8(2)
C5 N1 Ir1 114.75(18)
C1 N1 Ir1 128.12(19)
C3 N2 C8 121.5(3)
C3 N2 C7 121.0(3)
C8 N2 C7 117.5(3)
C11 N3 C9 107.6(2)
C11 N3 Ir1 114.03(18)
C9 N3 Ir1 138.3(2)
C11 N4 C10 108.0(2)
C11 N4 C20 125.9(2)
C10 N4 C20 125.0(2)
C28 N5 C26 108.2(2)
C28 N5 Ir1 114.99(18)
C26 N5 Ir1 136.5(2)
C28 N6 C27 107.5(2)
C28 N6 C37 128.0(2)
C27 N6 C37 124.3(2)
N1 C1 C2 123.6(3)
N1 C1 H1 118.2
C2 C1 H1 118.2
C1 C2 C3 120.4(3)
C1 C2 H2 119.8
C3 C2 H2 119.8
N2 C3 C2 122.7(3)
N2 C3 C4 121.7(3)
C2 C3 C4 115.6(3)
C5 C4 C3 119.9(3)
C5 C4 H4 120.0
C3 C4 H4 120.0
N1 C5 C4 123.6(3)
N1 C5 C6 115.9(2)
C4 C5 C6 120.5(2)
O2 C6 O1 125.7(3)
O2 C6 C5 118.5(3)
O1 C6 C5 115.8(2)
N2 C7 H7A 109.5
N2 C7 H7B 109.5
H7A C7 H7B 109.5
N2 C7 H7C 109.5
H7A C7 H7C 109.5
H7B C7 H7C 109.5
N2 C8 H8A 109.5
N2 C8 H8B 109.5
H8A C8 H8B 109.5
N2 C8 H8C 109.5
H8A C8 H8C 109.5
H8B C8 H8C 109.5
C10 C9 N3 108.6(3)
C10 C9 C18 129.3(3)
N3 C9 C18 122.1(3)
C9 C10 N4 106.3(3)
C9 C10 C19 132.9(3)
N4 C10 C19 120.8(3)
N3 C11 N4 109.5(2)
N3 C11 C12 118.7(2)
N4 C11 C12 131.8(3)
C13 C12 C17 122.2(3)
C13 C12 C11 126.3(3)
C17 C12 C11 111.5(2)
C14 C13 C12 119.9(3)
C14 C13 H13 120.0
C12 C13 H13 120.0
C13 C14 C15 119.1(3)
C13 C14 H14 120.5
C15 C14 H14 120.5
C14 C15 C16 120.7(3)
C14 C15 H15 119.6
C16 C15 H15 119.6
C15 C16 C17 122.2(3)
C15 C16 H16 118.9
C17 C16 H16 118.9
C16 C17 C12 115.9(3)
C16 C17 Ir1 128.6(2)
C12 C17 Ir1 115.4(2)
C9 C18 H18A 109.5
C9 C18 H18B 109.5
H18A C18 H18B 109.5
C9 C18 H18C 109.5
H18A C18 H18C 109.5
H18B C18 H18C 109.5
C10 C19 H19A 109.5
C10 C19 H19B 109.5
H19A C19 H19B 109.5
C10 C19 H19C 109.5
H19A C19 H19C 109.5
H19B C19 H19C 109.5
C21 C20 C25 120.7(3)
C21 C20 N4 118.5(3)
C25 C20 N4 120.7(3)
C20 C21 C22 119.7(3)
C20 C21 H21 120.1
C22 C21 H21 120.1
C23 C22 C21 120.1(3)
C23 C22 H22 119.9
C21 C22 H22 119.9
C22 C23 C24 119.8(3)
C22 C23 H23 120.1
C24 C23 H23 120.1
C23 C24 C25 120.6(3)
C23 C24 H24 119.7
C25 C24 H24 119.7
C24 C25 C20 119.0(3)
C24 C25 H25 120.5
C20 C25 H25 120.5
C27 C26 N5 108.5(2)
C27 C26 C35 129.8(3)
N5 C26 C35 121.5(3)
C26 C27 N6 106.3(2)
C26 C27 C36 131.4(3)
N6 C27 C36 122.3(3)
N5 C28 N6 109.5(2)
N5 C28 C29 117.5(2)
N6 C28 C29 132.7(3)
C30 C29 C34 122.5(3)
C30 C29 C28 126.5(3)
C34 C29 C28 111.1(2)
C31 C30 C29 119.6(3)
C31 C30 H30 120.2
C29 C30 H30 120.2
C30 C31 C32 119.3(3)
C30 C31 H31 120.3
C32 C31 H31 120.3
C33 C32 C31 121.1(3)
C33 C32 H32 119.4
C31 C32 H32 119.4
C32 C33 C34 121.5(3)
C32 C33 H33 119.3
C34 C33 H33 119.3
C33 C34 C29 115.9(3)
C33 C34 Ir1 127.4(2)
C29 C34 Ir1 116.29(19)
C26 C35 H35A 109.5
C26 C35 H35B 109.5
H35A C35 H35B 109.5
C26 C35 H35C 109.5
H35A C35 H35C 109.5
H35B C35 H35C 109.5
C27 C36 H36A 109.5
C27 C36 H36B 109.5
H36A C36 H36B 109.5
C27 C36 H36C 109.5
H36A C36 H36C 109.5
H36B C36 H36C 109.5
C38 C37 C42 121.2(3)
C38 C37 N6 119.2(3)
C42 C37 N6 119.6(3)
C37 C38 C39 119.1(3)
C37 C38 H38 120.4
C39 C38 H38 120.4
C40 C39 C38 120.1(3)
C40 C39 H39 119.9
C38 C39 H39 119.9
C39 C40 C41 120.3(3)
C39 C40 H40 119.8
C41 C40 H40 119.8
C40 C41 C42 119.8(3)
C40 C41 H41 120.1
C42 C41 H41 120.1
C37 C42 C41 119.4(3)
C37 C42 H42 120.3
C41 C42 H42 120.3
Cl1 C43 Cl2 112.1(2)
Cl1 C43 H43A 109.2
Cl2 C43 H43A 109.2
Cl1 C43 H43B 109.2
Cl2 C43 H43B 109.2
H43A C43 H43B 107.9
Cl4 C44 Cl3 112.5(2)
Cl4 C44 H44A 109.1
Cl3 C44 H44A 109.1
Cl4 C44 H44B 109.1
Cl3 C44 H44B 109.1
H44A C44 H44B 107.8

loop_
_geom_bond_atom_site_label_1
_geom_bond_atom_site_label_2
_geom_bond_distance
Ir1 C34 2.010(3)
Ir1 C17 2.032(3)
Ir1 N5 2.051(2)
Ir1 N3 2.061(2)
Ir1 N1 2.145(2)
Ir1 O1 2.185(2)
O1 C6 1.283(3)
O2 C6 1.241(3)
N1 C5 1.351(3)
N1 C1 1.355(4)
N2 C3 1.362(4)
N2 C8 1.455(4)
N2 C7 1.462(4)
N3 C11 1.339(4)
N3 C9 1.390(4)
N4 C11 1.363(4)
N4 C10 1.397(4)
N4 C20 1.444(4)
N5 C28 1.338(4)
N5 C26 1.386(4)
N6 C28 1.360(4)
N6 C27 1.412(4)
N6 C37 1.443(4)
C1 C2 1.376(4)
C1 H1 0.9500
C2 C3 1.417(4)
C2 H2 0.9500
C3 C4 1.419(4)
C4 C5 1.385(4)
C4 H4 0.9500
C5 C6 1.527(4)
C7 H7A 0.9800
C7 H7B 0.9800
C7 H7C 0.9800
C8 H8A 0.9800
C8 H8B 0.9800
C8 H8C 0.9800
C9 C10 1.370(4)
C9 C18 1.498(4)
C10 C19 1.497(4)
C11 C12 1.458(4)
C12 C13 1.400(4)
C12 C17 1.430(4)
C13 C14 1.391(4)
C13 H13 0.9500
C14 C15 1.398(4)
C14 H14 0.9500
C15 C16 1.398(4)
C15 H15 0.9500
C16 C17 1.398(4)
C16 H16 0.9500
C18 H18A 0.9800
C18 H18B 0.9800
C18 H18C 0.9800
C19 H19A 0.9800
C19 H19B 0.9800
C19 H19C 0.9800
C20 C21 1.386(4)
C20 C25 1.391(4)
C21 C22 1.389(4)
C21 H21 0.9500
C22 C23 1.385(5)
C22 H22 0.9500
C23 C24 1.390(5)
C23 H23 0.9500
C24 C25 1.390(4)
C24 H24 0.9500
C25 H25 0.9500
C26 C27 1.368(4)
C26 C35 1.489(4)
C27 C36 1.495(4)
C28 C29 1.464(4)
C29 C30 1.399(4)
C29 C34 1.426(4)
C30 C31 1.393(4)
C30 H30 0.9500
C31 C32 1.395(4)
C31 H31 0.9500
C32 C33 1.392(4)
C32 H32 0.9500
C33 C34 1.415(4)
C33 H33 0.9500
C35 H35A 0.9800
C35 H35B 0.9800
C35 H35C 0.9800
C36 H36A 0.9800
C36 H36B 0.9800
C36 H36C 0.9800
C37 C38 1.385(4)
C37 C42 1.387(4)
C38 C39 1.397(4)
C38 H38 0.9500
C39 C40 1.387(5)
C39 H39 0.9500
C40 C41 1.388(5)
C40 H40 0.9500
C41 C42 1.396(4)
C41 H41 0.9500
C42 H42 0.9500
Cl1 C43 1.763(4)
Cl2 C43 1.775(4)
C43 H43A 0.9900
C43 H43B 0.9900
Cl3 C44 1.768(4)
Cl4 C44 1.753(5)
C44 H44A 0.9900
C44 H44B 0.9900

loop_
_geom_torsion_atom_site_label_1
_geom_torsion_atom_site_label_2
_geom_torsion_atom_site_label_3
_geom_torsion_atom_site_label_4
_geom_torsion
C17 Ir1 O1 C6 172.6(2)
N5 Ir1 O1 C6 -94.01(19)
N3 Ir1 O1 C6 93.1(2)
N1 Ir1 O1 C6 -8.68(19)
C34 Ir1 N1 C5 -176.9(2)
N5 Ir1 N1 C5 103.6(2)
N3 Ir1 N1 C5 -79.8(2)
O1 Ir1 N1 C5 1.93(18)
C34 Ir1 N1 C1 10.1(3)
N5 Ir1 N1 C1 -69.4(2)
N3 Ir1 N1 C1 107.3(2)
O1 Ir1 N1 C1 -171.0(2)
C34 Ir1 N3 C11 -100.3(2)
C17 Ir1 N3 C11 -5.9(2)
N1 Ir1 N3 C11 164.37(19)
O1 Ir1 N3 C11 89.0(2)
C34 Ir1 N3 C9 82.5(3)
C17 Ir1 N3 C9 176.9(3)
N1 Ir1 N3 C9 -12.8(3)
O1 Ir1 N3 C9 -88.2(3)
C34 Ir1 N5 C28 -3.3(2)
C17 Ir1 N5 C28 -98.3(2)
N1 Ir1 N5 C28 91.2(2)
O1 Ir1 N5 C28 167.25(19)
C34 Ir1 N5 C26 168.5(3)
C17 Ir1 N5 C26 73.5(3)
N1 Ir1 N5 C26 -96.9(3)
O1 Ir1 N5 C26 -20.9(3)
C5 N1 C1 C2 -1.3(4)
Ir1 N1 C1 C2 171.6(2)
N1 C1 C2 C3 0.1(5)
C8 N2 C3 C2 -177.4(3)
C7 N2 C3 C2 5.8(5)
C8 N2 C3 C4 1.9(5)
C7 N2 C3 C4 -174.8(3)
C1 C2 C3 N2 -178.6(3)
C1 C2 C3 C4 2.0(4)
N2 C3 C4 C5 177.7(3)
C2 C3 C4 C5 -2.9(4)
C1 N1 C5 C4 0.2(4)
Ir1 N1 C5 C4 -173.6(2)
C1 N1 C5 C6 177.7(2)
Ir1 N1 C5 C6 3.9(3)
C3 C4 C5 N1 1.9(4)
C3 C4 C5 C6 -175.4(3)
Ir1 O1 C6 O2 -168.3(2)
Ir1 O1 C6 C5 13.2(3)
N1 C5 C6 O2 169.7(2)
C4 C5 C6 O2 -12.7(4)
N1 C5 C6 O1 -11.7(4)
C4 C5 C6 O1 165.9(3)
C11 N3 C9 C10 -0.4(3)
Ir1 N3 C9 C10 177.0(2)
C11 N3 C9 C18 -179.5(3)
Ir1 N3 C9 C18 -2.2(5)
N3 C9 C10 N4 0.6(3)
C18 C9 C10 N4 179.7(3)
N3 C9 C10 C19 -179.9(3)
C18 C9 C10 C19 -0.9(6)
C11 N4 C10 C9 -0.6(3)
C20 N4 C10 C9 -169.3(3)
C11 N4 C10 C19 179.8(3)
C20 N4 C10 C19 11.2(4)
C9 N3 C11 N4 -0.1(3)
Ir1 N3 C11 N4 -178.10(17)
C9 N3 C11 C12 -176.9(2)
Ir1 N3 C11 C12 5.1(3)
C10 N4 C11 N3 0.4(3)
C20 N4 C11 N3 169.0(3)
C10 N4 C11 C12 176.7(3)
C20 N4 C11 C12 -14.8(5)
N3 C11 C12 C13 179.4(3)
N4 C11 C12 C13 3.4(5)
N3 C11 C12 C17 -0.1(4)
N4 C11 C12 C17 -176.1(3)
C17 C12 C13 C14 1.0(4)
C11 C12 C13 C14 -178.5(3)
C12 C13 C14 C15 -0.5(5)
C13 C14 C15 C16 -0.2(5)
C14 C15 C16 C17 0.3(5)
C15 C16 C17 C12 0.2(4)
C15 C16 C17 Ir1 -175.5(2)
C13 C12 C17 C16 -0.9(4)
C11 C12 C17 C16 178.7(2)
C13 C12 C17 Ir1 175.4(2)
C11 C12 C17 Ir1 -5.0(3)
C34 Ir1 C17 C16 -82.8(3)
N5 Ir1 C17 C16 -3.0(3)
N3 Ir1 C17 C16 -178.3(3)
O1 Ir1 C17 C16 98.1(3)
C34 Ir1 C17 C12 101.4(2)
N5 Ir1 C17 C12 -178.7(2)
N3 Ir1 C17 C12 6.0(2)
O1 Ir1 C17 C12 -77.6(2)
C11 N4 C20 C21 -82.7(4)
C10 N4 C20 C21 83.9(4)
C11 N4 C20 C25 96.2(4)
C10 N4 C20 C25 -97.2(4)
C25 C20 C21 C22 -1.2(5)
N4 C20 C21 C22 177.8(3)
C20 C21 C22 C23 -0.1(5)
C21 C22 C23 C24 1.1(5)
C22 C23 C24 C25 -0.8(5)
C23 C24 C25 C20 -0.5(5)
C21 C20 C25 C24 1.5(5)
N4 C20 C25 C24 -177.4(3)
C28 N5 C26 C27 -0.7(3)
Ir1 N5 C26 C27 -172.9(2)
C28 N5 C26 C35 174.5(3)
Ir1 N5 C26 C35 2.3(4)
N5 C26 C27 N6 0.2(3)
C35 C26 C27 N6 -174.5(3)
N5 C26 C27 C36 -177.1(3)
C35 C26 C27 C36 8.3(6)
C28 N6 C27 C26 0.3(3)
C37 N6 C27 C26 177.1(3)
C28 N6 C27 C36 177.9(3)
C37 N6 C27 C36 -5.3(4)
C26 N5 C28 N6 0.9(3)
Ir1 N5 C28 N6 174.94(17)
C26 N5 C28 C29 -174.1(2)
Ir1 N5 C28 C29 0.0(3)
C27 N6 C28 N5 -0.7(3)
C37 N6 C28 N5 -177.4(3)
C27 N6 C28 C29 173.2(3)
C37 N6 C28 C29 -3.5(5)
N5 C28 C29 C30 -175.2(3)
N6 C28 C29 C30 11.3(5)
N5 C28 C29 C34 5.0(4)
N6 C28 C29 C34 -168.6(3)
C34 C29 C30 C31 1.6(4)
C28 C29 C30 C31 -178.3(3)
C29 C30 C31 C32 -0.3(5)
C30 C31 C32 C33 -1.0(5)
C31 C32 C33 C34 1.1(5)
C32 C33 C34 C29 0.1(4)
C32 C33 C34 Ir1 -172.9(2)
C30 C29 C34 C33 -1.4(4)
C28 C29 C34 C33 178.4(2)
C30 C29 C34 Ir1 172.4(2)
C28 C29 C34 Ir1 -7.7(3)
C17 Ir1 C34 C33 -89.1(3)
N5 Ir1 C34 C33 179.2(3)
N3 Ir1 C34 C33 -8.7(3)
N1 Ir1 C34 C33 91.9(3)
C17 Ir1 C34 C29 97.9(2)
N5 Ir1 C34 C29 6.2(2)
N3 Ir1 C34 C29 178.3(2)
N1 Ir1 C34 C29 -81.1(2)
C28 N6 C37 C38 89.9(4)
C27 N6 C37 C38 -86.2(3)
C28 N6 C37 C42 -89.6(4)
C27 N6 C37 C42 94.3(3)
C42 C37 C38 C39 -0.3(4)
N6 C37 C38 C39 -179.7(3)
C37 C38 C39 C40 0.5(4)
C38 C39 C40 C41 -0.9(5)
C39 C40 C41 C42 1.0(5)
C38 C37 C42 C41 0.4(4)
N6 C37 C42 C41 179.9(3)
C40 C41 C42 C37 -0.8(4)
